data_2017598
loop_
_publ_author_name
'Perp\'etuo, Genivaldo Julio'
'Janczak, Jan'

_publ_section_title
;
 Hydrogen-bonded networks in 5-chloropyridin-2-amine--fumaric acid
 (2/1) and 2-aminopyridinium <small>DL</small>-malate
;
_journal_coeditor_code FA3217
_journal_issue 4
_journal_name_full 'Acta Crystallographica Section C'
_journal_page_first o225
_journal_page_last o228
_journal_paper_doi 10.1107/S010827011000987X
_journal_volume 66
_journal_year 2010
_chemical_formula_iupac 'C5 H7 N2 +, C4 H5 O5 -'
_chemical_formula_moiety 'C5 H7 N2 +, C4 H5 O5 -'
_chemical_formula_sum 'C9 H12 N2 O5'
_chemical_formula_weight 228.21
_chemical_name_common
;
2-aminopyridinium DL-malate
;
_chemical_name_systematic
;
2-aminopyridinium DL-3-carboxy-2-hydroxypropanoate
;
_space_group_IT_number 14
_symmetry_cell_setting monoclinic
_symmetry_space_group_name_Hall '-P 2yn'
_symmetry_space_group_name_H-M 'P 1 21/n 1'
_atom_sites_solution_hydrogens geom
_atom_sites_solution_primary direct
_atom_sites_solution_secondary difmap
_audit_creation_method SHELXL-97
_cell_angle_alpha 90.00
_cell_angle_beta 99.85(3)
_cell_angle_gamma 90.00
_cell_formula_units_Z 4
_cell_length_a 7.6190(15)
_cell_length_b 7.4730(15)
_cell_length_c 19.042(4)
_cell_measurement_reflns_used 782
_cell_measurement_temperature 295(2)
_cell_measurement_theta_max 29.38
_cell_measurement_theta_min 2.93
_cell_volume 1068.2(4)
_computing_cell_refinement
;
CrysAlis Red (Oxford Diffraction, 2008)
;
_computing_data_collection
;
CrysAlis CCD (Oxford Diffraction, 2008)
;
_computing_data_reduction
;
CrysAlis Red (Oxford Diffraction, 2008)
;
_computing_molecular_graphics
;
DIAMOND (Brandenburg &  Putz, 2006)
;
_computing_publication_material 'SHELXL97 (Sheldrick, 2008)'
_computing_structure_refinement 'SHELXL97 (Sheldrick, 2008)'
_computing_structure_solution 'SHELXS97 (Sheldrick, 2008)'
_diffrn_ambient_temperature 295(2)
_diffrn_detector_area_resol_mean '1024x1024 with blocks 2x2'
_diffrn_measured_fraction_theta_full 0.998
_diffrn_measured_fraction_theta_max 0.923
_diffrn_measurement_device_type 'KUMA KM-4 with area CCD detector'
_diffrn_measurement_method \w-scan
_diffrn_radiation_monochromator graphite
_diffrn_radiation_source 'fine-focus sealed tube'
_diffrn_radiation_type MoK\a
_diffrn_radiation_wavelength 0.71073
_diffrn_reflns_av_R_equivalents 0.0551
_diffrn_reflns_av_sigmaI/netI 0.0970
_diffrn_reflns_limit_h_max 10
_diffrn_reflns_limit_h_min -9
_diffrn_reflns_limit_k_max 9
_diffrn_reflns_limit_k_min -9
_diffrn_reflns_limit_l_max 25
_diffrn_reflns_limit_l_min -25
_diffrn_reflns_number 13230
_diffrn_reflns_theta_full 28.00
_diffrn_reflns_theta_max 29.38
_diffrn_reflns_theta_min 2.93
_exptl_absorpt_coefficient_mu 0.117
_exptl_absorpt_correction_T_max 0.9738
_exptl_absorpt_correction_T_min 0.9622
_exptl_absorpt_correction_type numerical
_exptl_absorpt_process_details
;
(CrysAlis Red; Oxford Diffraction, 2008)
;
_exptl_crystal_colour colourless
_exptl_crystal_density_diffrn 1.419
_exptl_crystal_density_meas 1.41
_exptl_crystal_density_method flotation
_exptl_crystal_description paralellepiped
_exptl_crystal_F_000 480
_exptl_crystal_size_max 0.35
_exptl_crystal_size_mid 0.26
_exptl_crystal_size_min 0.21
_refine_diff_density_max 0.187
_refine_diff_density_min -0.210
_refine_ls_extinction_method none
_refine_ls_goodness_of_fit_ref 1.004
_refine_ls_hydrogen_treatment mixed
_refine_ls_matrix_type full
_refine_ls_number_parameters 160
_refine_ls_number_reflns 2730
_refine_ls_number_restraints 0
_refine_ls_restrained_S_all 1.003
_refine_ls_R_factor_all 0.1238
_refine_ls_R_factor_gt 0.0593
_refine_ls_shift/su_max 0.000
_refine_ls_shift/su_mean 0.000
_refine_ls_structure_factor_coef Fsqd
_refine_ls_weighting_details 'calc w=1/[\s^2^(Fo^2^)+(0.0190P)^2^] where P=(Fo^2^+2Fc^2^)/3'
_refine_ls_weighting_scheme calc
_refine_ls_wR_factor_gt 0.0726
_refine_ls_wR_factor_ref 0.0836
_reflns_number_gt 1436
_reflns_number_total 2730
_reflns_threshold_expression I>2\s(I)
_cod_data_source_file fa3217.cif
_cod_data_source_block II
_cod_original_sg_symbol_H-M 'P 21/n'
_cod_database_code 2017598
_cod_database_fobs_code 2017598

loop_
_symmetry_equiv_pos_as_xyz
'x, y, z'
'-x+1/2, y+1/2, -z+1/2'
'-x, -y, -z'
'x-1/2, -y-1/2, z-1/2'

loop_
_atom_site_type_symbol
_atom_site_label
_atom_site_fract_x
_atom_site_fract_y
_atom_site_fract_z
_atom_site_U_iso_or_equiv
_atom_site_adp_type
_atom_site_calc_flag
_atom_site_refinement_flags
_atom_site_occupancy
_atom_site_disorder_assembly
_atom_site_disorder_group
O O1 0.61017(17) 0.9701(2) 0.19686(7) 0.0453(5) Uani d . 1 . .
O O2 0.75745(19) 1.0347(2) 0.30518(7) 0.0452(5) Uani d . 1 . .
C C1 0.7518(3) 0.9826(3) 0.24309(12) 0.0347(6) Uani d . 1 . .
C C2 0.9294(3) 0.9411(3) 0.21877(11) 0.0330(6) Uani d . 1 . .
H H2 1.0112 0.8864 0.2583 0.049 Uiso calc R 1 . .
O O5 0.9133(2) 0.8278(2) 0.15820(8) 0.0415(5) Uani d . 1 . .
H H5O 0.877(3) 0.733(3) 0.1724(13) 0.062 Uiso d . 1 . .
C C3 1.0070(3) 1.1179(3) 0.19883(11) 0.0370(6) Uani d . 1 . .
H H3A 0.9285 1.1676 0.1580 0.056 Uiso calc R 1 . .
H H3B 1.0095 1.2009 0.2382 0.056 Uiso calc R 1 . .
C C4 1.1904(3) 1.1041(3) 0.18136(13) 0.0392(6) Uani d . 1 . .
O O3 1.30418(18) 1.0295(3) 0.23311(8) 0.0505(5) Uani d . 1 . .
H H3O 1.410(3) 1.019(3) 0.2227(12) 0.076 Uiso d . 1 . .
O O4 1.2308(2) 1.1593(3) 0.12726(8) 0.0716(6) Uani d . 1 . .
N N1 0.4824(3) 0.7760(3) 0.07924(10) 0.0514(7) Uani d . 1 . .
H H1 0.554(3) 0.825(3) 0.1174(10) 0.062 Uiso d . 1 . .
C C5 0.5430(4) 0.7742(4) 0.01713(11) 0.0449(7) Uani d . 1 . .
C C6 0.4270(4) 0.7034(3) -0.04227(13) 0.0540(8) Uani d . 1 . .
H H6 0.4627 0.6990 -0.0866 0.065 Uiso calc R 1 . .
C C7 0.2649(4) 0.6424(4) -0.03479(13) 0.0591(8) Uani d . 1 . .
H H7 0.1894 0.5968 -0.0743 0.071 Uiso calc R 1 . .
C C8 0.2083(4) 0.6461(4) 0.03078(14) 0.0704(9) Uani d . 1 . .
H H8 0.0971 0.6016 0.0357 0.084 Uiso calc R 1 . .
C C9 0.3190(4) 0.7163(4) 0.08746(13) 0.0664(9) Uani d . 1 . .
H H9 0.2831 0.7234 0.1317 0.080 Uiso calc R 1 . .
N N2 0.7034(3) 0.8375(4) 0.01534(10) 0.0564(6) Uani d D 1 . .
H H1N 0.778(3) 0.874(3) 0.0566(7) 0.085 Uiso d D 1 . .
H H2N 0.751(3) 0.831(4) -0.0263(6) 0.085 Uiso d D 1 . .

loop_
_atom_site_aniso_label
_atom_site_aniso_U_11
_atom_site_aniso_U_22
_atom_site_aniso_U_33
_atom_site_aniso_U_12
_atom_site_aniso_U_13
_atom_site_aniso_U_23
O1 0.0208(7) 0.0680(13) 0.0465(9) -0.0005(10) 0.0045(7) -0.0094(10)
O2 0.0382(8) 0.0615(13) 0.0376(8) 0.0072(9) 0.0116(7) -0.0045(9)
C1 0.0308(11) 0.0343(16) 0.0411(12) 0.0000(13) 0.0120(11) 0.0059(14)
C2 0.0206(10) 0.0413(16) 0.0367(12) 0.0047(12) 0.0042(10) -0.0036(13)
O5 0.0381(9) 0.0441(11) 0.0449(9) -0.0011(10) 0.0143(8) -0.0049(10)
C3 0.0295(11) 0.0374(15) 0.0443(12) -0.0014(13) 0.0068(11) -0.0006(13)
C4 0.0298(12) 0.0424(17) 0.0464(13) -0.0022(13) 0.0092(12) -0.0065(14)
O3 0.0238(8) 0.0711(14) 0.0581(11) 0.0032(10) 0.0109(8) 0.0080(10)
O4 0.0585(11) 0.1069(17) 0.0549(10) 0.0044(12) 0.0255(10) 0.0224(13)
N1 0.0478(13) 0.0658(18) 0.0370(10) -0.0112(13) -0.0024(11) -0.0060(13)
C5 0.0617(17) 0.0421(19) 0.0309(11) 0.0055(16) 0.0078(13) 0.0029(13)
C6 0.0757(19) 0.046(2) 0.0375(12) 0.0022(18) 0.0004(15) -0.0031(14)
C7 0.0711(19) 0.057(2) 0.0408(14) -0.0004(19) -0.0142(15) -0.0041(16)
C8 0.0646(19) 0.088(3) 0.0553(16) -0.024(2) 0.0015(16) -0.0079(19)
C9 0.0685(19) 0.088(3) 0.0444(14) -0.008(2) 0.0153(15) -0.0081(18)
N2 0.0554(15) 0.0739(18) 0.0407(12) -0.0078(16) 0.0106(11) 0.0001(14)

loop_
_atom_type_symbol
_atom_type_description
_atom_type_scat_dispersion_real
_atom_type_scat_dispersion_imag
_atom_type_scat_source
C C 0.0033 0.0016 'International Tables Vol C Tables 4.2.6.8 and 6.1.1.4'
H H 0.0000 0.0000 'International Tables Vol C Tables 4.2.6.8 and 6.1.1.4'
N N 0.0061 0.0033 'International Tables Vol C Tables 4.2.6.8 and 6.1.1.4'
O O 0.0106 0.0060 'International Tables Vol C Tables 4.2.6.8 and 6.1.1.4'

loop_
_geom_angle_atom_site_label_1
_geom_angle_atom_site_label_2
_geom_angle_atom_site_label_3
_geom_angle_site_symmetry_1
_geom_angle_site_symmetry_3
_geom_angle
_geom_angle_publ_flag
O2 C1 O1 . . 124.7(2) ?
O2 C1 C2 . . 117.58(19) ?
O1 C1 C2 . . 117.57(19) ?
O5 C2 C3 . . 107.38(17) ?
O5 C2 C1 . . 114.04(17) ?
C3 C2 C1 . . 107.43(18) ?
O5 C2 H2 . . 109.3 ?
C3 C2 H2 . . 109.3 ?
C1 C2 H2 . . 109.3 ?
C2 O5 H5O . . 103.6(17) ?
C4 C3 C2 . . 114.4(2) ?
C4 C3 H3A . . 108.7 ?
C2 C3 H3A . . 108.7 ?
C4 C3 H3B . . 108.7 ?
C2 C3 H3B . . 108.7 ?
H3A C3 H3B . . 107.6 ?
O4 C4 O3 . . 123.7(2) ?
O4 C4 C3 . . 123.7(2) ?
O3 C4 C3 . . 112.5(2) ?
C4 O3 H3O . . 112.6(16) ?
C5 N1 C9 . . 124.0(2) ?
C5 N1 H1 . . 117.3(13) ?
C9 N1 H1 . . 118.6(13) ?
N2 C5 N1 . . 118.7(2) ?
N2 C5 C6 . . 124.7(2) ?
N1 C5 C6 . . 116.5(3) ?
C7 C6 C5 . . 120.1(3) ?
C7 C6 H6 . . 120.0 ?
C5 C6 H6 . . 120.0 ?
C6 C7 C8 . . 121.3(3) ?
C6 C7 H7 . . 119.4 ?
C8 C7 H7 . . 119.4 ?
C9 C8 C7 . . 118.5(3) ?
C9 C8 H8 . . 120.8 ?
C7 C8 H8 . . 120.8 ?
C8 C9 N1 . . 119.6(2) ?
C8 C9 H9 . . 120.2 ?
N1 C9 H9 . . 120.2 ?
C5 N2 H1N . . 121.3(15) ?
C5 N2 H2N . . 120.3(15) ?
H1N N2 H2N . . 118(2) ?

loop_
_geom_bond_atom_site_label_1
_geom_bond_atom_site_label_2
_geom_bond_site_symmetry_2
_geom_bond_distance
_geom_bond_publ_flag
O1 C1 . 1.274(2) ?
O2 C1 . 1.239(2) ?
C1 C2 . 1.535(3) ?
C2 O5 . 1.419(2) ?
C2 C3 . 1.522(3) ?
C2 H2 . 0.9800 ?
O5 H5O . 0.82(2) ?
C3 C4 . 1.495(3) ?
C3 H3A . 0.9700 ?
C3 H3B . 0.9700 ?
C4 O4 . 1.198(2) ?
C4 O3 . 1.319(2) ?
O3 H3O . 0.86(2) ?
N1 C5 . 1.341(3) ?
N1 C9 . 1.356(3) ?
N1 H1 . 0.91(2) ?
C5 N2 . 1.316(3) ?
C5 C6 . 1.414(3) ?
C6 C7 . 1.347(3) ?
C6 H6 . 0.9300 ?
C7 C8 . 1.389(3) ?
C7 H7 . 0.9300 ?
C8 C9 . 1.356(3) ?
C8 H8 . 0.9300 ?
C9 H9 . 0.9300 ?
N2 H1N . 0.93(2) ?
N2 H2N . 0.93(2) ?

loop_
_geom_hbond_atom_site_label_D
_geom_hbond_atom_site_label_H
_geom_hbond_atom_site_label_A
_geom_hbond_site_symmetry_A
_geom_hbond_distance_DH
_geom_hbond_distance_HA
_geom_hbond_distance_DA
_geom_hbond_angle_DHA
_geom_hbond_publ_flag
O5 H5O O2 2_645 0.82(2) 1.89(2) 2.699(2) 167(2) y
O3 H3O O1 1_655 0.86(2) 1.72(2) 2.581(2) 172(3) y
N1 H1 O1 . 0.91(2) 1.85(2) 2.706(2) 156(2) y
N2 H1N O5 . 0.93(2) 2.061(13) 2.911(2) 152(2) y
N2 H2N O4 3_775 0.93(2) 1.951(8) 2.845(3) 161(2) y

loop_
_geom_torsion_atom_site_label_1
_geom_torsion_atom_site_label_2
_geom_torsion_atom_site_label_3
_geom_torsion_atom_site_label_4
_geom_torsion_site_symmetry_1
_geom_torsion_site_symmetry_2
_geom_torsion_site_symmetry_3
_geom_torsion_site_symmetry_4
_geom_torsion
_geom_torsion_publ_flag
O2 C1 C2 O5 . . . . 159.66(19) ?
O1 C1 C2 O5 . . . . -24.0(3) ?
O2 C1 C2 C3 . . . . -81.5(2) ?
O1 C1 C2 C3 . . . . 94.8(2) ?
O5 C2 C3 C4 . . . . -63.3(2) ?
C1 C2 C3 C4 . . . . 173.68(18) ?
C2 C3 C4 O4 . . . . 126.6(3) ?
C2 C3 C4 O3 . . . . -55.4(3) ?
C9 N1 C5 N2 . . . . 179.3(3) ?
C9 N1 C5 C6 . . . . -0.6(4) ?
N2 C5 C6 C7 . . . . -179.8(3) ?
N1 C5 C6 C7 . . . . 0.1(4) ?
C5 C6 C7 C8 . . . . -0.4(4) ?
C6 C7 C8 C9 . . . . 1.2(5) ?
C7 C8 C9 N1 . . . . -1.7(4) ?
C5 N1 C9 C8 . . . . 1.5(4) ?
